data_7708465
loop_
_publ_author_name
'Bae, Dae Young'
'Lee, Gunhee'
'Lee, Eunsung'

_publ_section_title
;
 Reduction of highly bulky triphenolamine molybdenum nitrido and chloride
 complexes
;
_journal_name_full 'Dalton Transactions'
_journal_paper_doi 10.1039/D1DT02375F
_journal_year 2021
_chemical_formula_moiety 'C68 H94 Mo N3 O3'
_chemical_formula_sum 'C68 H94 Mo N3 O3'
_chemical_formula_weight 1097.40
_space_group_crystal_system monoclinic
_space_group_IT_number 14
_space_group_name_Hall '-P 2ybc'
_space_group_name_H-M_alt 'P 1 21/c 1'
_atom_sites_solution_hydrogens mixed
_atom_sites_solution_primary dual
_audit_creation_date 2021-09-10
_audit_creation_method
;
Olex2 1.2
(compiled 2018.05.29 svn.r3508 for OlexSys, GUI svn.r5506)
;
_audit_update_record
;
2021-09-10 deposited with the CCDC.	2021-09-24 downloaded from the CCDC.
;
_cell_angle_alpha 90
_cell_angle_beta 103.13(3)
_cell_angle_gamma 90
_cell_formula_units_Z 4
_cell_length_a 21.558(4)
_cell_length_b 16.423(3)
_cell_length_c 18.064(4)
_cell_measurement_reflns_used 10192
_cell_measurement_temperature 100
_cell_measurement_theta_max 24.333
_cell_measurement_theta_min 2.268
_cell_volume 6228(2)
_computing_cell_refinement HKL3000
_computing_data_collection 'PAL ADSC Quantum-210 ADX Program'
_computing_data_reduction HKL3000
_computing_molecular_graphics 'Olex2 (Dolomanov et al., 2009)'
_computing_publication_material 'Olex2 (Dolomanov et al., 2009)'
_computing_structure_refinement 'ShelXL (Sheldrick, 2015)'
_computing_structure_solution 'ShelXT (Sheldrick, 2015)'
_diffrn_ambient_temperature 100
_diffrn_measured_fraction_theta_full 0.957
_diffrn_measured_fraction_theta_max 0.957
_diffrn_measurement_device_type 'ADSC Q210 CCD area detector'
_diffrn_measurement_method 'omega scan'
_diffrn_radiation_monochromator 'Si(111) double crystal monochromator'
_diffrn_radiation_type synchrotron
_diffrn_radiation_wavelength 0.700
_diffrn_reflns_av_R_equivalents 0.0283
_diffrn_reflns_av_unetI/netI 0.0258
_diffrn_reflns_Laue_measured_fraction_full 0.957
_diffrn_reflns_Laue_measured_fraction_max 0.957
_diffrn_reflns_limit_h_max 25
_diffrn_reflns_limit_h_min -25
_diffrn_reflns_limit_k_max 19
_diffrn_reflns_limit_k_min -19
_diffrn_reflns_limit_l_max 21
_diffrn_reflns_limit_l_min -21
_diffrn_reflns_number 27742
_diffrn_reflns_point_group_measured_fraction_full 0.957
_diffrn_reflns_point_group_measured_fraction_max 0.957
_diffrn_reflns_theta_full 24.333
_diffrn_reflns_theta_max 24.333
_diffrn_reflns_theta_min 2.268
_diffrn_source 'PLSII 2D bending magnet'
_exptl_absorpt_coefficient_mu 0.242
_exptl_absorpt_correction_type none
_exptl_crystal_colour yellow
_exptl_crystal_colour_primary yellow
_exptl_crystal_density_diffrn 1.170
_exptl_crystal_description block
_exptl_crystal_F_000 2356
_exptl_crystal_size_max 0.2
_exptl_crystal_size_mid 0.1
_exptl_crystal_size_min 0.06
_refine_diff_density_max 1.285
_refine_diff_density_min -0.743
_refine_diff_density_rms 0.072
_refine_ls_extinction_method none
_refine_ls_goodness_of_fit_ref 1.059
_refine_ls_hydrogen_treatment mixed
_refine_ls_matrix_type full
_refine_ls_number_parameters 719
_refine_ls_number_reflns 10192
_refine_ls_number_restraints 0
_refine_ls_restrained_S_all 1.059
_refine_ls_R_factor_all 0.0431
_refine_ls_R_factor_gt 0.0422
_refine_ls_shift/su_max 0.001
_refine_ls_shift/su_mean 0.000
_refine_ls_structure_factor_coef Fsqd
_refine_ls_weighting_details 'w=1/[\s^2^(Fo^2^)+(0.0548P)^2^+8.8397P] where P=(Fo^2^+2Fc^2^)/3'
_refine_ls_weighting_scheme calc
_refine_ls_wR_factor_gt 0.1079
_refine_ls_wR_factor_ref 0.1086
_reflns_Friedel_coverage 0.000
_reflns_number_gt 9869
_reflns_number_total 10192
_reflns_threshold_expression 'I > 2\s(I)'
_cod_data_source_file d1dt02375f2.cif
_cod_data_source_block p21c
_cod_database_code 7708465
_shelx_shelxl_version_number 2016/4
_shelx_space_group_comment
;
The symmetry employed for this shelxl refinement is uniquely defined
by the following loop, which should always be used as a source of
symmetry information in preference to the above space-group names.
They are only intended as comments.
;
_shelx_estimated_absorpt_t_max 0.986
_shelx_estimated_absorpt_t_min 0.953
_olex2_refinement_description
;
1. Fixed Uiso
 At 1.2 times of:
  All C(H) groups, All C(H,H) groups, All N(H) groups
 At 1.5 times of:
  All C(H,H,H) groups
2. Others
 Sof(H36A)=Sof(C38)=Sof(H38A)=Sof(H38B)=Sof(H38C)=1-FVAR(1)
 Sof(H36)=Sof(C39)=Sof(H39A)=Sof(H39B)=Sof(H39C)=FVAR(1)
3.a Ternary CH refined with riding coordinates:
 N3(H3), C11(H11), C17(H17), C62(H62), C56(H56), C14(H14), C40(H40), C33(H33),
 C36(H36), C36(H36A), C59(H59)
3.b Secondary CH2 refined with riding coordinates:
 C46(H46A,H46B), C23(H23A,H23B), C1(H1A,H1B)
3.c Aromatic/amide H refined with riding coordinates:
 C67(H67), C21(H21), C20(H20), C22(H22), C7(H7), C45(H45), C66(H66), C65(H65),
 C54(H54), C43(H43), C44(H44), C29(H29), C9(H9), C52(H52), C31(H31)
3.d Idealised Me refined as rotating group:
 C12(H12A,H12B,H12C), C18(H18A,H18B,H18C), C15(H15A,H15B,H15C), C57(H57A,H57B,
 H57C), C13(H13A,H13B,H13C), C63(H63A,H63B,H63C), C69(H69A,H69B,H69C), C58(H58A,
 H58B,H58C), C19(H19A,H19B,H19C), C16(H16A,H16B,H16C), C37(H37A,H37B,H37C),
 C41(H41A,H41B,H41C), C42(H42A,H42B,H42C), C64(H64A,H64B,H64C), C68(H68A,H68B,
 H68C), C34(H34A,H34B,H34C), C35(H35A,H35B,H35C), C39(H39A,H39B,H39C), C38(H38A,
 H38B,H38C), C60(H60A,H60B,H60C), C61(H61A,H61B,H61C)
;
_olex2_submission_special_instructions 'No special instructions were received'

loop_
_space_group_symop_operation_xyz
'x, y, z'
'-x, y+1/2, -z+1/2'
'-x, -y, -z'
'x, -y-1/2, z-1/2'

loop_
_atom_site_label
_atom_site_type_symbol
_atom_site_fract_x
_atom_site_fract_y
_atom_site_fract_z
_atom_site_U_iso_or_equiv
_atom_site_adp_type
_atom_site_occupancy
_atom_site_site_symmetry_order
_atom_site_calc_flag
_atom_site_refinement_flags_posn
_atom_site_refinement_flags_adp
_atom_site_refinement_flags_occupancy
_atom_site_disorder_assembly
_atom_site_disorder_group
Mo1 Mo 0.78328(2) 0.53794(2) 0.36922(2) 0.01045(8) Uani 1 1 d . . . . .
O1 O 0.74729(7) 0.63824(9) 0.41425(8) 0.0156(3) Uani 1 1 d . . . . .
O2 O 0.70233(7) 0.47176(9) 0.34837(9) 0.0163(3) Uani 1 1 d . . . . .
O3 O 0.83834(7) 0.45112(9) 0.33527(9) 0.0170(3) Uani 1 1 d . . . . .
N1 N 0.81046(8) 0.47800(11) 0.48077(10) 0.0127(4) Uani 1 1 d . . . . .
N2 N 0.87087(11) 0.61475(13) 0.37798(14) 0.0201(4) Uani 1 1 d . . . . .
N3 N 0.74005(11) 0.58376(13) 0.25299(12) 0.0269(5) Uani 1 1 d . . . . .
H3 H 0.694147 0.570797 0.249485 0.032 Uiso 1 1 calc R . . . .
C25 C 0.67704(10) 0.42023(12) 0.39043(13) 0.0147(4) Uani 1 1 d . . . . .
C50 C 0.90923(10) 0.38048(14) 0.24724(13) 0.0166(5) Uani 1 1 d . . . . .
C46 C 0.88125(10) 0.47284(14) 0.50673(13) 0.0157(4) Uani 1 1 d . . . . .
H46A H 0.891828 0.447690 0.557862 0.019 Uiso 1 1 calc R . . . .
H46B H 0.898852 0.528762 0.511591 0.019 Uiso 1 1 calc R . . . .
C47 C 0.91379(10) 0.42434(13) 0.45449(12) 0.0141(4) Uani 1 1 d . . . . .
C48 C 0.89278(10) 0.41992(13) 0.37464(12) 0.0141(4) Uani 1 1 d . . . . .
C67 C 0.96956(11) 0.38335(14) 0.48918(13) 0.0186(5) Uani 1 1 d . . . . .
H67 H 0.983319 0.384654 0.542994 0.022 Uiso 1 1 calc R . . . .
C3 C 0.78151(10) 0.66736(13) 0.47974(12) 0.0137(4) Uani 1 1 d . . . . .
C49 C 0.93031(10) 0.37834(13) 0.33180(13) 0.0148(4) Uani 1 1 d . . . . .
C5 C 0.77944(10) 0.80811(13) 0.42099(12) 0.0142(4) Uani 1 1 d . . . . .
C4 C 0.79783(10) 0.75105(13) 0.48729(12) 0.0142(4) Uani 1 1 d . . . . .
C24 C 0.71435(10) 0.38258(13) 0.45551(13) 0.0159(4) Uani 1 1 d . . . . .
C2 C 0.80217(10) 0.61444(13) 0.54262(12) 0.0138(4) Uani 1 1 d . . . . .
C26 C 0.61119(11) 0.40382(13) 0.36877(14) 0.0186(5) Uani 1 1 d . . . . .
C21 C 0.85038(11) 0.72822(14) 0.61979(13) 0.0186(5) Uani 1 1 d . . . . .
H21 H 0.872935 0.749159 0.667331 0.022 Uiso 1 1 calc R . . . .
C27 C 0.57095(11) 0.44911(14) 0.30321(14) 0.0204(5) Uani 1 1 d . . . . .
C6 C 0.71488(10) 0.83122(13) 0.39415(13) 0.0167(5) Uani 1 1 d . . . . .
C20 C 0.83152(10) 0.77958(14) 0.55786(13) 0.0172(5) Uani 1 1 d . . . . .
H20 H 0.841803 0.835823 0.563579 0.021 Uiso 1 1 calc R . . . .
C22 C 0.83595(10) 0.64588(14) 0.61159(13) 0.0170(5) Uani 1 1 d . . . . .
H22 H 0.849342 0.610416 0.653740 0.020 Uiso 1 1 calc R . . . .
C51 C 0.86910(11) 0.32006(14) 0.20810(13) 0.0203(5) Uani 1 1 d . . . . .
C28 C 0.57234(11) 0.42917(15) 0.22795(15) 0.0240(5) Uani 1 1 d . . . . .
C10 C 0.82571(10) 0.83982(13) 0.38502(13) 0.0155(4) Uani 1 1 d . . . . .
C7 C 0.69880(11) 0.88279(14) 0.33186(13) 0.0192(5) Uani 1 1 d . . . . .
H7 H 0.655446 0.897841 0.313843 0.023 Uiso 1 1 calc R . . . .
C23 C 0.78552(10) 0.39219(13) 0.47609(13) 0.0154(4) Uani 1 1 d . . . . .
H23A H 0.803364 0.362360 0.438062 0.019 Uiso 1 1 calc R . . . .
H23B H 0.801912 0.365652 0.525910 0.019 Uiso 1 1 calc R . . . .
C45 C 0.68544(11) 0.32969(14) 0.49782(14) 0.0221(5) Uani 1 1 d . . . . .
H45 H 0.710381 0.305380 0.542493 0.027 Uiso 1 1 calc R . . . .
C11 C 0.89653(10) 0.82121(14) 0.41286(13) 0.0180(5) Uani 1 1 d . . . . .
H11 H 0.900584 0.773276 0.447775 0.022 Uiso 1 1 calc R . . . .
C1 C 0.78332(11) 0.52584(13) 0.53668(13) 0.0153(4) Uani 1 1 d . . . . .
H1A H 0.797313 0.500462 0.587451 0.018 Uiso 1 1 calc R . . . .
H1B H 0.736276 0.522240 0.521923 0.018 Uiso 1 1 calc R . . . .
C55 C 0.92807(11) 0.44608(14) 0.20701(14) 0.0208(5) Uani 1 1 d . . . . .
C66 C 1.00541(11) 0.34087(15) 0.44745(14) 0.0230(5) Uani 1 1 d . . . . .
H66 H 1.043079 0.313204 0.472361 0.028 Uiso 1 1 calc R . . . .
C17 C 0.66474(11) 0.80351(15) 0.43586(14) 0.0204(5) Uani 1 1 d . . . . .
H17 H 0.673074 0.744891 0.449564 0.024 Uiso 1 1 calc R . . . .
C8 C 0.74385(11) 0.91324(14) 0.29484(13) 0.0201(5) Uani 1 1 d . . . . .
C65 C 0.98560(11) 0.33919(14) 0.36863(13) 0.0196(5) Uani 1 1 d . . . . .
H65 H 1.010339 0.310789 0.339667 0.023 Uiso 1 1 calc R . . . .
C54 C 0.90837(14) 0.44838(16) 0.12871(15) 0.0279(6) Uani 1 1 d . . . . .
H54 H 0.922265 0.491845 0.101763 0.033 Uiso 1 1 calc R . . . .
C43 C 0.58471(11) 0.34900(15) 0.41178(15) 0.0253(5) Uani 1 1 d . . . . .
H43 H 0.540575 0.336732 0.396682 0.030 Uiso 1 1 calc R . . . .
C44 C 0.62113(12) 0.31192(15) 0.47600(16) 0.0275(6) Uani 1 1 d . . . . .
H44 H 0.602200 0.274801 0.504674 0.033 Uiso 1 1 calc R . . . .
C62 C 0.84439(12) 0.25222(16) 0.25073(15) 0.0269(5) Uani 1 1 d . . . . .
H62 H 0.873015 0.248720 0.302624 0.032 Uiso 1 1 calc R . . . .
C12 C 0.92971(12) 0.79924(15) 0.34838(15) 0.0258(5) Uani 1 1 d . . . . .
H12A H 0.904754 0.757675 0.315658 0.039 Uiso 1 1 calc GR . . . .
H12B H 0.972451 0.778088 0.370260 0.039 Uiso 1 1 calc GR . . . .
H12C H 0.933017 0.848001 0.318239 0.039 Uiso 1 1 calc GR . . . .
C29 C 0.53651(12) 0.47704(19) 0.16943(16) 0.0332(6) Uani 1 1 d . . . . .
H29 H 0.536612 0.463818 0.118257 0.040 Uiso 1 1 calc R . . . .
C56 C 0.96987(12) 0.51360(15) 0.24975(15) 0.0261(5) Uani 1 1 d . . . . .
H56 H 0.962100 0.514894 0.302245 0.031 Uiso 1 1 calc R . . . .
C9 C 0.80688(11) 0.89189(14) 0.32259(13) 0.0191(5) Uani 1 1 d . . . . .
H9 H 0.838317 0.913169 0.298610 0.023 Uiso 1 1 calc R . . . .
C52 C 0.84953(13) 0.32583(16) 0.12882(15) 0.0293(6) Uani 1 1 d . . . . .
H52 H 0.822107 0.285132 0.101859 0.035 Uiso 1 1 calc R . . . .
C53 C 0.86896(14) 0.38914(17) 0.08839(15) 0.0324(6) Uani 1 1 d . . . . .
C32 C 0.53398(11) 0.51459(15) 0.31819(16) 0.0248(5) Uani 1 1 d . . . . .
C18 C 0.59636(11) 0.81016(17) 0.38875(16) 0.0291(6) Uani 1 1 d . . . . .
H18A H 0.585868 0.867519 0.377258 0.044 Uiso 1 1 calc GR . . . .
H18B H 0.567040 0.787420 0.417614 0.044 Uiso 1 1 calc GR . . . .
H18C H 0.592344 0.779790 0.341194 0.044 Uiso 1 1 calc GR . . . .
C15 C 0.69309(15) 1.04663(17) 0.24437(18) 0.0356(7) Uani 1 1 d . . . . .
H15A H 0.653501 1.033750 0.259892 0.053 Uiso 1 1 calc GR . . . .
H15B H 0.683599 1.081734 0.199337 0.053 Uiso 1 1 calc GR . . . .
H15C H 0.722311 1.074891 0.285897 0.053 Uiso 1 1 calc GR . . . .
C30 C 0.50068(12) 0.54347(18) 0.18377(19) 0.0357(7) Uani 1 1 d . . . . .
C31 C 0.49927(12) 0.56056(17) 0.25779(17) 0.0311(6) Uani 1 1 d . . . . .
H31 H 0.474075 0.604730 0.268150 0.037 Uiso 1 1 calc R . . . .
C14 C 0.72401(13) 0.96797(16) 0.22565(15) 0.0273(6) Uani 1 1 d . . . . .
H14 H 0.763419 0.983160 0.208481 0.033 Uiso 1 1 calc R . . . .
C40 C 0.61167(12) 0.35730(17) 0.21170(15) 0.0306(6) Uani 1 1 d . . . . .
H40 H 0.653602 0.359345 0.249263 0.037 Uiso 1 1 calc R . . . .
C57 C 0.95362(15) 0.59845(16) 0.21575(18) 0.0379(7) Uani 1 1 d . . . . .
H57A H 0.966281 0.602285 0.167079 0.057 Uiso 1 1 calc GR . . . .
H57B H 0.976528 0.639646 0.250808 0.057 Uiso 1 1 calc GR . . . .
H57C H 0.907663 0.607748 0.207601 0.057 Uiso 1 1 calc GR . . . .
C13 C 0.93208(12) 0.89280(16) 0.45842(16) 0.0291(6) Uani 1 1 d . . . . .
H13A H 0.928149 0.941109 0.425838 0.044 Uiso 1 1 calc GR . . . .
H13B H 0.977182 0.878728 0.476344 0.044 Uiso 1 1 calc GR . . . .
H13C H 0.913601 0.904217 0.502130 0.044 Uiso 1 1 calc GR . . . .
C63 C 0.77758(15) 0.27114(18) 0.2602(2) 0.0441(8) Uani 1 1 d . . . . .
H63A H 0.777262 0.324800 0.283838 0.066 Uiso 1 1 calc GR . . . .
H63B H 0.764505 0.229672 0.292578 0.066 Uiso 1 1 calc GR . . . .
H63C H 0.747911 0.271144 0.210265 0.066 Uiso 1 1 calc GR . . . .
C69 C 0.75293(18) 0.53245(19) 0.19232(17) 0.0449(8) Uani 1 1 d . . . . .
H69A H 0.796903 0.540976 0.187779 0.067 Uiso 1 1 calc GR . . . .
H69B H 0.723589 0.546738 0.144214 0.067 Uiso 1 1 calc GR . . . .
H69C H 0.746945 0.475163 0.204187 0.067 Uiso 1 1 calc GR . . . .
C33 C 0.53402(13) 0.53948(16) 0.39981(17) 0.0310(6) Uani 1 1 d . . . . .
H33 H 0.539367 0.488486 0.430869 0.037 Uiso 1 1 calc R . . . .
C58 C 1.04034(14) 0.49473(18) 0.2581(2) 0.0400(7) Uani 1 1 d . . . . .
H58A H 1.049758 0.440580 0.280616 0.060 Uiso 1 1 calc GR . . . .
H58B H 1.066002 0.535556 0.291031 0.060 Uiso 1 1 calc GR . . . .
H58C H 1.050568 0.495924 0.207925 0.060 Uiso 1 1 calc GR . . . .
C19 C 0.67089(13) 0.85144(18) 0.51007(15) 0.0312(6) Uani 1 1 d . . . . .
H19A H 0.714095 0.845087 0.541481 0.047 Uiso 1 1 calc GR . . . .
H19B H 0.640036 0.830649 0.537762 0.047 Uiso 1 1 calc GR . . . .
H19C H 0.662454 0.909211 0.498363 0.047 Uiso 1 1 calc GR . . . .
C16 C 0.67994(13) 0.92289(19) 0.16006(15) 0.0347(6) Uani 1 1 d . . . . .
H16A H 0.701907 0.874834 0.146461 0.052 Uiso 1 1 calc GR . . . .
H16B H 0.668410 0.959142 0.115979 0.052 Uiso 1 1 calc GR . . . .
H16C H 0.641291 0.905834 0.175756 0.052 Uiso 1 1 calc GR . . . .
C37 C 0.50875(14) 0.64415(19) 0.08374(19) 0.0403(7) Uani 1 1 d . . . . .
H37A H 0.536626 0.678080 0.121983 0.060 Uiso 1 1 calc GR . . . .
H37B H 0.484073 0.678933 0.043567 0.060 Uiso 1 1 calc GR . . . .
H37C H 0.534656 0.606196 0.061682 0.060 Uiso 1 1 calc GR . . . .
C36 C 0.46506(14) 0.5980(2) 0.1197(2) 0.0515(10) Uani 1 1 d . . . . .
H36 H 0.444734 0.640405 0.146149 0.062 Uiso 0.688(14) 1 calc R . P A 1
H36A H 0.464343 0.643416 0.156387 0.062 Uiso 0.312(14) 1 calc R . P A 2
C41 C 0.62512(17) 0.3596(2) 0.13251(18) 0.0513(9) Uani 1 1 d . . . . .
H41A H 0.584949 0.355060 0.094298 0.077 Uiso 1 1 calc GR . . . .
H41B H 0.653037 0.314044 0.126765 0.077 Uiso 1 1 calc GR . . . .
H41C H 0.646034 0.411074 0.125530 0.077 Uiso 1 1 calc GR . . . .
C42 C 0.57964(15) 0.27634(18) 0.2235(2) 0.0465(8) Uani 1 1 d . . . . .
H42A H 0.571356 0.275051 0.274616 0.070 Uiso 1 1 calc GR . . . .
H42B H 0.607799 0.231075 0.217743 0.070 Uiso 1 1 calc GR . . . .
H42C H 0.539320 0.271198 0.185618 0.070 Uiso 1 1 calc GR . . . .
C64 C 0.84482(17) 0.16930(18) 0.2127(2) 0.0513(9) Uani 1 1 d . . . . .
H64A H 0.811074 0.167550 0.166142 0.077 Uiso 1 1 calc GR . . . .
H64B H 0.837464 0.126488 0.247555 0.077 Uiso 1 1 calc GR . . . .
H64C H 0.886200 0.160615 0.200126 0.077 Uiso 1 1 calc GR . . . .
C68 C 0.7362(2) 0.6694(2) 0.2379(2) 0.0628(11) Uani 1 1 d . . . . .
H68A H 0.724726 0.697901 0.280505 0.094 Uiso 1 1 calc GR . . . .
H68B H 0.703754 0.679752 0.191258 0.094 Uiso 1 1 calc GR . . . .
H68C H 0.777600 0.689156 0.231522 0.094 Uiso 1 1 calc GR . . . .
C34 C 0.47335(15) 0.5799(2) 0.4100(2) 0.0470(8) Uani 1 1 d . . . . .
H34A H 0.467719 0.631936 0.382711 0.070 Uiso 1 1 calc GR . . . .
H34B H 0.476114 0.589517 0.464146 0.070 Uiso 1 1 calc GR . . . .
H34C H 0.436957 0.544358 0.389561 0.070 Uiso 1 1 calc GR . . . .
C35 C 0.59164(15) 0.5930(2) 0.4316(2) 0.0490(8) Uani 1 1 d . . . . .
H35A H 0.630591 0.564270 0.427594 0.073 Uiso 1 1 calc GR . . . .
H35B H 0.593229 0.605317 0.485070 0.073 Uiso 1 1 calc GR . . . .
H35C H 0.588170 0.643848 0.402538 0.073 Uiso 1 1 calc GR . . . .
C39 C 0.4122(2) 0.5582(3) 0.0695(3) 0.0306(17) Uani 0.688(14) 1 d . . P A 1
H39A H 0.428096 0.514314 0.042091 0.046 Uiso 0.688(14) 1 calc GR . P A 1
H39B H 0.388912 0.597882 0.032944 0.046 Uiso 0.688(14) 1 calc GR . P A 1
H39C H 0.383549 0.535512 0.099271 0.046 Uiso 0.688(14) 1 calc GR . P A 1
H2A H 0.858(2) 0.661(3) 0.371(3) 0.069(13) Uiso 1 1 d . . . . .
H2B H 0.896(3) 0.606(3) 0.413(3) 0.095(19) Uiso 1 1 d . . . . .
H2C H 0.882(4) 0.604(5) 0.333(6) 0.20(4) Uiso 1 1 d . . . . .
C38 C 0.3969(5) 0.5937(8) 0.1019(7) 0.033(3) Uani 0.312(14) 1 d . . P A 2
H38A H 0.383613 0.537094 0.105912 0.050 Uiso 0.312(14) 1 calc GR . P A 2
H38B H 0.380229 0.613400 0.050037 0.050 Uiso 0.312(14) 1 calc GR . P A 2
H38C H 0.380344 0.627564 0.137719 0.050 Uiso 0.312(14) 1 calc GR . P A 2
C59 C 0.8459(2) 0.3986(2) 0.00262(17) 0.0508(9) Uani 1 1 d . . . . .
H59 H 0.879238 0.433318 -0.012238 0.061 Uiso 1 1 calc R . . . .
C60 C 0.78664(18) 0.4500(2) -0.01655(19) 0.0528(9) Uani 1 1 d . . . . .
H60A H 0.751656 0.421359 -0.001324 0.079 Uiso 1 1 calc GR . . . .
H60B H 0.775222 0.460202 -0.071428 0.079 Uiso 1 1 calc GR . . . .
H60C H 0.794431 0.502015 0.010625 0.079 Uiso 1 1 calc GR . . . .
C61 C 0.8458(3) 0.3254(3) -0.0407(2) 0.104(2) Uani 1 1 d . . . . .
H61A H 0.887672 0.299213 -0.025946 0.156 Uiso 1 1 calc GR . . . .
H61B H 0.836657 0.338724 -0.094941 0.156 Uiso 1 1 calc GR . . . .
H61C H 0.813113 0.288262 -0.030648 0.156 Uiso 1 1 calc GR . . . .

loop_
_atom_site_aniso_label
_atom_site_aniso_U_11
_atom_site_aniso_U_22
_atom_site_aniso_U_33
_atom_site_aniso_U_23
_atom_site_aniso_U_13
_atom_site_aniso_U_12
Mo1 0.01234(11) 0.01003(11) 0.00710(12) -0.00018(6) -0.00173(8) 0.00203(6)
O1 0.0188(8) 0.0156(7) 0.0088(8) -0.0025(6) -0.0045(6) 0.0027(6)
O2 0.0182(8) 0.0164(8) 0.0112(8) 0.0022(6) -0.0029(6) -0.0002(6)
O3 0.0171(8) 0.0211(8) 0.0093(8) -0.0005(6) -0.0041(6) 0.0077(6)
N1 0.0140(9) 0.0132(9) 0.0089(9) -0.0001(7) -0.0015(7) 0.0020(7)
N2 0.0228(10) 0.0163(11) 0.0191(12) -0.0042(8) 0.0005(9) -0.0014(8)
N3 0.0398(12) 0.0232(11) 0.0137(11) 0.0033(8) -0.0022(9) 0.0104(9)
C25 0.0185(11) 0.0100(10) 0.0144(11) 0.0002(8) 0.0013(9) 0.0006(8)
C50 0.0175(11) 0.0203(11) 0.0109(11) 0.0007(8) 0.0012(9) 0.0094(9)
C46 0.0142(11) 0.0216(11) 0.0077(11) -0.0014(8) -0.0047(8) 0.0025(8)
C47 0.0139(10) 0.0157(11) 0.0105(11) -0.0007(8) -0.0019(8) 0.0005(8)
C48 0.0141(10) 0.0144(10) 0.0112(11) 0.0016(8) -0.0023(8) 0.0018(8)
C67 0.0176(11) 0.0250(12) 0.0090(11) 0.0000(9) -0.0056(9) 0.0030(9)
C3 0.0124(10) 0.0168(11) 0.0108(11) -0.0025(8) 0.0007(8) 0.0041(8)
C49 0.0156(10) 0.0158(11) 0.0112(11) -0.0004(8) -0.0011(9) 0.0016(8)
C5 0.0181(11) 0.0127(10) 0.0100(11) -0.0042(8) -0.0003(8) 0.0025(8)
C4 0.0137(10) 0.0152(10) 0.0131(11) -0.0026(8) 0.0015(8) 0.0038(8)
C24 0.0189(11) 0.0115(10) 0.0154(12) 0.0004(8) 0.0000(9) 0.0027(8)
C2 0.0142(10) 0.0169(11) 0.0100(11) -0.0018(8) 0.0017(8) 0.0035(8)
C26 0.0181(11) 0.0144(11) 0.0204(13) 0.0006(9) -0.0016(9) 0.0009(9)
C21 0.0199(11) 0.0228(12) 0.0107(11) -0.0067(9) -0.0016(9) 0.0003(9)
C27 0.0134(11) 0.0186(11) 0.0248(14) 0.0033(9) -0.0047(10) -0.0043(9)
C6 0.0183(11) 0.0159(11) 0.0146(12) -0.0035(8) 0.0013(9) 0.0025(8)
C20 0.0187(11) 0.0173(11) 0.0145(12) -0.0049(9) 0.0015(9) 0.0008(9)
C22 0.0174(11) 0.0222(12) 0.0098(11) 0.0008(9) 0.0002(9) 0.0035(9)
C51 0.0214(11) 0.0230(12) 0.0133(12) -0.0006(9) -0.0026(9) 0.0072(9)
C28 0.0159(11) 0.0251(13) 0.0252(14) 0.0010(10) -0.0072(10) -0.0053(9)
C10 0.0184(11) 0.0143(10) 0.0122(11) -0.0040(8) 0.0002(9) 0.0020(8)
C7 0.0168(11) 0.0211(11) 0.0173(12) -0.0002(9) -0.0010(9) 0.0060(9)
C23 0.0189(11) 0.0118(10) 0.0134(11) 0.0028(8) -0.0008(9) 0.0030(8)
C45 0.0244(12) 0.0184(11) 0.0220(13) 0.0084(9) 0.0018(10) 0.0035(9)
C11 0.0174(11) 0.0192(11) 0.0161(12) -0.0007(9) 0.0012(9) 0.0024(9)
C1 0.0190(11) 0.0167(11) 0.0093(11) 0.0004(8) 0.0017(9) 0.0032(8)
C55 0.0246(12) 0.0185(11) 0.0197(13) 0.0025(9) 0.0053(10) 0.0113(9)
C66 0.0179(11) 0.0289(13) 0.0179(13) 0.0011(10) -0.0052(9) 0.0097(10)
C17 0.0177(11) 0.0235(12) 0.0196(13) 0.0011(9) 0.0031(9) 0.0049(9)
C8 0.0239(12) 0.0212(12) 0.0134(12) 0.0007(9) 0.0007(9) 0.0034(9)
C65 0.0182(11) 0.0230(12) 0.0159(12) -0.0007(9) 0.0005(9) 0.0063(9)
C54 0.0423(15) 0.0245(12) 0.0176(14) 0.0054(10) 0.0083(12) 0.0113(11)
C43 0.0189(11) 0.0197(12) 0.0356(15) 0.0057(10) 0.0028(11) -0.0011(9)
C44 0.0243(12) 0.0222(12) 0.0362(16) 0.0128(11) 0.0073(11) -0.0002(10)
C62 0.0258(13) 0.0277(13) 0.0215(14) 0.0001(10) -0.0065(10) -0.0027(10)
C12 0.0260(12) 0.0258(13) 0.0276(14) 0.0014(10) 0.0104(11) 0.0044(10)
C29 0.0228(13) 0.0493(17) 0.0218(15) 0.0086(12) -0.0068(11) -0.0098(12)
C56 0.0334(14) 0.0189(12) 0.0261(14) 0.0027(10) 0.0072(11) 0.0050(10)
C9 0.0211(11) 0.0210(12) 0.0143(12) -0.0005(9) 0.0024(9) -0.0006(9)
C52 0.0358(14) 0.0297(14) 0.0160(13) -0.0074(10) -0.0074(11) 0.0086(11)
C53 0.0509(17) 0.0331(14) 0.0113(13) 0.0043(10) 0.0034(12) 0.0190(12)
C32 0.0154(11) 0.0211(12) 0.0354(15) 0.0081(11) 0.0005(10) -0.0001(9)
C18 0.0171(12) 0.0377(15) 0.0313(15) 0.0044(11) 0.0032(11) 0.0042(10)
C15 0.0404(16) 0.0304(15) 0.0329(17) 0.0140(12) 0.0019(13) 0.0080(12)
C30 0.0146(12) 0.0412(17) 0.046(2) 0.0242(13) -0.0039(12) 0.0015(11)
C31 0.0181(12) 0.0302(13) 0.0430(18) 0.0160(12) 0.0028(11) 0.0044(10)
C14 0.0260(13) 0.0349(15) 0.0197(14) 0.0096(10) 0.0024(11) 0.0046(10)
C40 0.0261(13) 0.0348(15) 0.0241(14) -0.0100(11) -0.0084(11) -0.0016(11)
C57 0.0521(18) 0.0211(14) 0.0404(18) 0.0063(12) 0.0101(14) 0.0063(12)
C13 0.0227(12) 0.0325(14) 0.0290(15) -0.0077(11) -0.0009(11) -0.0037(10)
C63 0.0475(18) 0.0288(15) 0.064(2) -0.0077(14) 0.0282(16) -0.0025(13)
C69 0.073(2) 0.0416(18) 0.0121(15) -0.0018(11) -0.0071(14) 0.0218(15)
C33 0.0306(14) 0.0260(14) 0.0356(17) 0.0055(11) 0.0058(12) 0.0085(10)
C58 0.0340(15) 0.0279(15) 0.055(2) -0.0012(13) 0.0047(14) 0.0010(12)
C19 0.0267(13) 0.0443(16) 0.0240(15) -0.0046(12) 0.0088(11) 0.0083(12)
C16 0.0304(14) 0.0521(18) 0.0187(14) 0.0061(12) -0.0003(11) 0.0048(13)
C37 0.0335(15) 0.0376(16) 0.0459(19) 0.0164(14) 0.0013(13) 0.0014(12)
C36 0.0260(15) 0.070(2) 0.053(2) 0.0404(18) -0.0013(14) 0.0043(15)
C41 0.0512(19) 0.068(2) 0.0279(18) -0.0200(16) -0.0046(14) 0.0076(17)
C42 0.0382(16) 0.0280(15) 0.064(2) -0.0137(14) -0.0090(15) -0.0012(12)
C64 0.059(2) 0.0232(15) 0.080(3) 0.0024(15) 0.0326(19) 0.0093(14)
C68 0.116(3) 0.0347(18) 0.0274(18) 0.0059(14) -0.0052(19) 0.0151(19)
C34 0.0357(16) 0.053(2) 0.055(2) 0.0085(16) 0.0162(15) 0.0111(14)
C35 0.0374(17) 0.056(2) 0.051(2) -0.0192(16) 0.0036(15) -0.0005(15)
C39 0.025(2) 0.035(3) 0.027(3) 0.013(2) -0.0033(19) 0.0002(19)
C38 0.028(5) 0.037(6) 0.031(6) 0.006(5) -0.004(4) 0.007(4)
C59 0.083(3) 0.052(2) 0.0117(15) 0.0023(13) -0.0011(15) 0.0195(18)
C60 0.059(2) 0.065(2) 0.0255(18) 0.0106(15) -0.0080(15) 0.0125(17)
C61 0.193(6) 0.089(3) 0.019(2) -0.010(2) 0.000(3) 0.049(4)

loop_
_atom_type_symbol
_atom_type_description
_atom_type_scat_dispersion_real
_atom_type_scat_dispersion_imag
_atom_type_scat_source
C C 0.0033 0.0016 'International Tables Vol C Tables 4.2.6.8 and 6.1.1.4'
H H 0.0000 0.0000 'International Tables Vol C Tables 4.2.6.8 and 6.1.1.4'
Mo Mo -1.7762 0.6846 'International Tables Vol C Tables 4.2.6.8 and 6.1.1.4'
N N 0.0063 0.0031 'International Tables Vol C Tables 4.2.6.8 and 6.1.1.4'
O O 0.0112 0.0059 'International Tables Vol C Tables 4.2.6.8 and 6.1.1.4'

loop_
_geom_angle_atom_site_label_1
_geom_angle_atom_site_label_2
_geom_angle_atom_site_label_3
_geom_angle
_geom_angle_site_symmetry_1
_geom_angle_site_symmetry_3
_geom_angle_publ_flag
O1 Mo1 N1 92.41(6) . . ?
H39Aa C39a H39B 109.5 . . ?
H39Ba C39a H39C 109.5 . . ?
H39Aa C39a H39C 109.5 . . ?
H38Ab C38b H38B 109.5 . . ?
H38Bb C38b H38C 109.5 . . ?
H38Ab C38b H38C 109.5 . . ?
C39a C36 C30 113.7(3) . . ?
C38b C36 C30 117.1(4) . . ?
C38b C36 C37 130.8(5) . . ?
C39a C36 C37 116.7(3) . . ?
C39a C36 H36 104.3 . . ?
C38b C36 H36A 90.9 . . ?
O1 Mo1 N2 84.80(7) . . ?
O1 Mo1 N3 89.29(7) . . ?
O2 Mo1 O1 96.71(6) . . ?
O2 Mo1 O3 96.04(7) . . ?
O2 Mo1 N1 88.23(7) . . ?
O2 Mo1 N2 173.37(8) . . ?
O2 Mo1 N3 81.20(8) . . ?
O3 Mo1 O1 166.87(6) . . ?
O3 Mo1 N1 84.85(7) . . ?
O3 Mo1 N2 82.89(8) . . ?
O3 Mo1 N3 95.76(7) . . ?
N1 Mo1 N2 98.17(8) . . ?
N1 Mo1 N3 169.42(8) . . ?
N3 Mo1 N2 92.39(9) . . ?
C3 O1 Mo1 117.01(12) . . ?
C25 O2 Mo1 133.13(14) . . ?
C48 O3 Mo1 127.80(14) . . ?
C46 N1 Mo1 110.71(13) . . ?
C46 N1 C23 106.94(16) . . ?
C46 N1 C1 110.21(17) . . ?
C23 N1 Mo1 110.53(13) . . ?
C1 N1 Mo1 108.60(13) . . ?
C1 N1 C23 109.85(16) . . ?
Mo1 N2 H2A 106(3) . . ?
Mo1 N2 H2B 112(4) . . ?
Mo1 N2 H2C 102(5) . . ?
H2A N2 H2B 118(5) . . ?
H2A N2 H2C 102(6) . . ?
H2B N2 H2C 116(6) . . ?
Mo1 N3 H3 100.6 . . ?
C69 N3 Mo1 113.78(16) . . ?
C69 N3 H3 100.6 . . ?
C68 N3 Mo1 120.38(19) . . ?
C68 N3 H3 100.6 . . ?
C68 N3 C69 115.9(2) . . ?
O2 C25 C24 121.6(2) . . ?
O2 C25 C26 118.6(2) . . ?
C24 C25 C26 119.7(2) . . ?
C51 C50 C49 120.7(2) . . ?
C51 C50 C55 120.0(2) . . ?
C55 C50 C49 119.3(2) . . ?
N1 C46 H46A 108.6 . . ?
N1 C46 H46B 108.6 . . ?
N1 C46 C47 114.64(18) . . ?
H46A C46 H46B 107.6 . . ?
C47 C46 H46A 108.6 . . ?
C47 C46 H46B 108.6 . . ?
C48 C47 C46 125.02(19) . . ?
C67 C47 C46 116.4(2) . . ?
C67 C47 C48 118.5(2) . . ?
O3 C48 C47 124.5(2) . . ?
O3 C48 C49 116.00(19) . . ?
C47 C48 C49 119.51(19) . . ?
C47 C67 H67 119.0 . . ?
C66 C67 C47 121.9(2) . . ?
C66 C67 H67 119.0 . . ?
O1 C3 C4 120.57(19) . . ?
O1 C3 C2 120.03(19) . . ?
C4 C3 C2 119.4(2) . . ?
C48 C49 C50 117.99(19) . . ?
C65 C49 C50 122.1(2) . . ?
C65 C49 C48 119.9(2) . . ?
C6 C5 C4 120.04(19) . . ?
C10 C5 C4 120.85(19) . . ?
C10 C5 C6 119.1(2) . . ?
C3 C4 C5 120.91(19) . . ?
C20 C4 C3 118.6(2) . . ?
C20 C4 C5 120.46(19) . . ?
C25 C24 C23 121.2(2) . . ?
C45 C24 C25 119.3(2) . . ?
C45 C24 C23 119.2(2) . . ?
C3 C2 C1 120.23(19) . . ?
C22 C2 C3 119.6(2) . . ?
C22 C2 C1 120.0(2) . . ?
C25 C26 C27 119.4(2) . . ?
C43 C26 C25 118.9(2) . . ?
C43 C26 C27 121.7(2) . . ?
C20 C21 H21 120.4 . . ?
C20 C21 C22 119.3(2) . . ?
C22 C21 H21 120.4 . . ?
C28 C27 C26 120.9(2) . . ?
C32 C27 C26 118.8(2) . . ?
C32 C27 C28 120.3(2) . . ?
C5 C6 C17 120.2(2) . . ?
C7 C6 C5 119.1(2) . . ?
C7 C6 C17 120.6(2) . . ?
C4 C20 H20 119.0 . . ?
C21 C20 C4 121.9(2) . . ?
C21 C20 H20 119.0 . . ?
C2 C22 H22 119.5 . . ?
C21 C22 C2 121.1(2) . . ?
C21 C22 H22 119.5 . . ?
C50 C51 C62 120.8(2) . . ?
C50 C51 C52 118.5(2) . . ?
C52 C51 C62 120.6(2) . . ?
C27 C28 C40 120.2(2) . . ?
C29 C28 C27 118.0(2) . . ?
C29 C28 C40 121.7(2) . . ?
C5 C10 C11 122.3(2) . . ?
C9 C10 C5 119.4(2) . . ?
C9 C10 C11 118.2(2) . . ?
C6 C7 H7 118.8 . . ?
C6 C7 C8 122.4(2) . . ?
C8 C7 H7 118.8 . . ?
N1 C23 H23A 108.2 . . ?
N1 C23 H23B 108.2 . . ?
C24 C23 N1 116.38(17) . . ?
C24 C23 H23A 108.2 . . ?
C24 C23 H23B 108.2 . . ?
H23A C23 H23B 107.3 . . ?
C24 C45 H45 119.4 . . ?
C44 C45 C24 121.3(2) . . ?
C44 C45 H45 119.4 . . ?
C10 C11 H11 107.6 . . ?
C10 C11 C12 113.51(19) . . ?
C10 C11 C13 111.30(19) . . ?
C12 C11 H11 107.6 . . ?
C13 C11 H11 107.6 . . ?
C13 C11 C12 108.8(2) . . ?
N1 C1 C2 114.42(18) . . ?
N1 C1 H1A 108.7 . . ?
N1 C1 H1B 108.7 . . ?
C2 C1 H1A 108.7 . . ?
C2 C1 H1B 108.7 . . ?
H1A C1 H1B 107.6 . . ?
C50 C55 C56 120.1(2) . . ?
C54 C55 C50 119.4(2) . . ?
C54 C55 C56 120.5(2) . . ?
C67 C66 H66 120.4 . . ?
C67 C66 C65 119.2(2) . . ?
C65 C66 H66 120.4 . . ?
C6 C17 H17 107.6 . . ?
C6 C17 C18 114.0(2) . . ?
C6 C17 C19 110.4(2) . . ?
C18 C17 H17 107.6 . . ?
C18 C17 C19 109.3(2) . . ?
C19 C17 H17 107.6 . . ?
C7 C8 C14 120.7(2) . . ?
C9 C8 C7 118.1(2) . . ?
C9 C8 C14 121.2(2) . . ?
C49 C65 C66 120.9(2) . . ?
C49 C65 H65 119.6 . . ?
C66 C65 H65 119.6 . . ?
C55 C54 H54 119.1 . . ?
C55 C54 C53 121.9(2) . . ?
C53 C54 H54 119.1 . . ?
C26 C43 H43 119.2 . . ?
C44 C43 C26 121.7(2) . . ?
C44 C43 H43 119.2 . . ?
C45 C44 C43 119.1(2) . . ?
C45 C44 H44 120.4 . . ?
C43 C44 H44 120.4 . . ?
C51 C62 H62 107.7 . . ?
C51 C62 C63 110.9(2) . . ?
C51 C62 C64 112.8(2) . . ?
C63 C62 H62 107.7 . . ?
C63 C62 C64 109.6(2) . . ?
C64 C62 H62 107.7 . . ?
C11 C12 H12A 109.5 . . ?
C11 C12 H12B 109.5 . . ?
C11 C12 H12C 109.5 . . ?
H12A C12 H12B 109.5 . . ?
H12A C12 H12C 109.5 . . ?
H12B C12 H12C 109.5 . . ?
C28 C29 H29 118.9 . . ?
C30 C29 C28 122.2(3) . . ?
C30 C29 H29 118.9 . . ?
C55 C56 H56 106.8 . . ?
C55 C56 C57 113.8(2) . . ?
C55 C56 C58 111.3(2) . . ?
C57 C56 H56 106.8 . . ?
C58 C56 H56 106.8 . . ?
C58 C56 C57 110.9(2) . . ?
C10 C9 H9 119.1 . . ?
C8 C9 C10 121.9(2) . . ?
C8 C9 H9 119.1 . . ?
C51 C52 H52 119.0 . . ?
C53 C52 C51 122.1(3) . . ?
C53 C52 H52 119.0 . . ?
C54 C53 C52 118.1(2) . . ?
C54 C53 C59 118.8(3) . . ?
C52 C53 C59 122.9(3) . . ?
C27 C32 C33 121.0(2) . . ?
C31 C32 C27 119.4(3) . . ?
C31 C32 C33 119.4(2) . . ?
C17 C18 H18A 109.5 . . ?
C17 C18 H18B 109.5 . . ?
C17 C18 H18C 109.5 . . ?
H18A C18 H18B 109.5 . . ?
H18A C18 H18C 109.5 . . ?
H18B C18 H18C 109.5 . . ?
H15A C15 H15B 109.5 . . ?
H15A C15 H15C 109.5 . . ?
H15B C15 H15C 109.5 . . ?
C14 C15 H15A 109.5 . . ?
C14 C15 H15B 109.5 . . ?
C14 C15 H15C 109.5 . . ?
C29 C30 C36 121.5(3) . . ?
C31 C30 C29 118.5(2) . . ?
C31 C30 C36 120.0(3) . . ?
C32 C31 H31 119.2 . . ?
C30 C31 C32 121.6(3) . . ?
C30 C31 H31 119.2 . . ?
C8 C14 C15 112.0(2) . . ?
C8 C14 H14 107.6 . . ?
C8 C14 C16 111.1(2) . . ?
C15 C14 H14 107.6 . . ?
C15 C14 C16 110.8(2) . . ?
C16 C14 H14 107.6 . . ?
C28 C40 H40 107.5 . . ?
C28 C40 C41 113.3(2) . . ?
C28 C40 C42 110.9(2) . . ?
C41 C40 H40 107.5 . . ?
C41 C40 C42 109.8(3) . . ?
C42 C40 H40 107.5 . . ?
C56 C57 H57A 109.5 . . ?
C56 C57 H57B 109.5 . . ?
C56 C57 H57C 109.5 . . ?
H57A C57 H57B 109.5 . . ?
H57A C57 H57C 109.5 . . ?
H57B C57 H57C 109.5 . . ?
C11 C13 H13A 109.5 . . ?
C11 C13 H13B 109.5 . . ?
C11 C13 H13C 109.5 . . ?
H13A C13 H13B 109.5 . . ?
H13A C13 H13C 109.5 . . ?
H13B C13 H13C 109.5 . . ?
C62 C63 H63A 109.5 . . ?
C62 C63 H63B 109.5 . . ?
C62 C63 H63C 109.5 . . ?
H63A C63 H63B 109.5 . . ?
H63A C63 H63C 109.5 . . ?
H63B C63 H63C 109.5 . . ?
N3 C69 H69A 109.5 . . ?
N3 C69 H69B 109.5 . . ?
N3 C69 H69C 109.5 . . ?
H69A C69 H69B 109.5 . . ?
H69A C69 H69C 109.5 . . ?
H69B C69 H69C 109.5 . . ?
C32 C33 H33 107.0 . . ?
C34 C33 C32 115.0(2) . . ?
C34 C33 H33 107.0 . . ?
C34 C33 C35 110.7(3) . . ?
C35 C33 C32 109.8(2) . . ?
C35 C33 H33 107.0 . . ?
C56 C58 H58A 109.5 . . ?
C56 C58 H58B 109.5 . . ?
C56 C58 H58C 109.5 . . ?
H58A C58 H58B 109.5 . . ?
H58A C58 H58C 109.5 . . ?
H58B C58 H58C 109.5 . . ?
C17 C19 H19A 109.5 . . ?
C17 C19 H19B 109.5 . . ?
C17 C19 H19C 109.5 . . ?
H19A C19 H19B 109.5 . . ?
H19A C19 H19C 109.5 . . ?
H19B C19 H19C 109.5 . . ?
C14 C16 H16A 109.5 . . ?
C14 C16 H16B 109.5 . . ?
C14 C16 H16C 109.5 . . ?
H16A C16 H16B 109.5 . . ?
H16A C16 H16C 109.5 . . ?
H16B C16 H16C 109.5 . . ?
H37A C37 H37B 109.5 . . ?
H37A C37 H37C 109.5 . . ?
H37B C37 H37C 109.5 . . ?
C36 C37 H37A 109.5 . . ?
C36 C39a H39A 109.5 . . ?
C36 C39a H39B 109.5 . . ?
C36 C39a H39C 109.5 . . ?
C36 C38b H38A 109.5 . . ?
C36 C38b H38B 109.5 . . ?
C36 C38b H38C 109.5 . . ?
C36 C37 H37B 109.5 . . ?
C36 C37 H37C 109.5 . . ?
C30 C36 H36 104.3 . . ?
C30 C36 H36A 90.9 . . ?
C37 C36 C30 112.0(2) . . ?
C37 C36 H36 104.3 . . ?
C37 C36 H36A 90.9 . . ?
C40 C41 H41A 109.5 . . ?
C40 C41 H41B 109.5 . . ?
C40 C41 H41C 109.5 . . ?
H41A C41 H41B 109.5 . . ?
H41A C41 H41C 109.5 . . ?
H41B C41 H41C 109.5 . . ?
C40 C42 H42A 109.5 . . ?
C40 C42 H42B 109.5 . . ?
C40 C42 H42C 109.5 . . ?
H42A C42 H42B 109.5 . . ?
H42A C42 H42C 109.5 . . ?
H42B C42 H42C 109.5 . . ?
C62 C64 H64A 109.5 . . ?
C62 C64 H64B 109.5 . . ?
C62 C64 H64C 109.5 . . ?
H64A C64 H64B 109.5 . . ?
H64A C64 H64C 109.5 . . ?
H64B C64 H64C 109.5 . . ?
N3 C68 H68A 109.5 . . ?
N3 C68 H68B 109.5 . . ?
N3 C68 H68C 109.5 . . ?
H68A C68 H68B 109.5 . . ?
H68A C68 H68C 109.5 . . ?
H68B C68 H68C 109.5 . . ?
C33 C34 H34A 109.5 . . ?
C33 C34 H34B 109.5 . . ?
C33 C34 H34C 109.5 . . ?
H34A C34 H34B 109.5 . . ?
H34A C34 H34C 109.5 . . ?
H34B C34 H34C 109.5 . . ?
C33 C35 H35A 109.5 . . ?
C33 C35 H35B 109.5 . . ?
C33 C35 H35C 109.5 . . ?
H35A C35 H35B 109.5 . . ?
H35A C35 H35C 109.5 . . ?
H35B C35 H35C 109.5 . . ?
C53 C59 H59 104.1 . . ?
C60 C59 C53 110.8(3) . . ?
C60 C59 H59 104.1 . . ?
C61 C59 C53 115.3(3) . . ?
C61 C59 H59 104.1 . . ?
C61 C59 C60 116.7(4) . . ?
C59 C60 H60A 109.5 . . ?
C59 C60 H60B 109.5 . . ?
C59 C60 H60C 109.5 . . ?
H60A C60 H60B 109.5 . . ?
H60A C60 H60C 109.5 . . ?
H60B C60 H60C 109.5 . . ?
C59 C61 H61A 109.5 . . ?
C59 C61 H61B 109.5 . . ?
C59 C61 H61C 109.5 . . ?
H61A C61 H61B 109.5 . . ?
H61A C61 H61C 109.5 . . ?
H61B C61 H61C 109.5 . . ?

loop_
_geom_bond_atom_site_label_1
_geom_bond_atom_site_label_2
_geom_bond_distance
_geom_bond_site_symmetry_2
_geom_bond_publ_flag
Mo1 O1 2.0648(15) . ?
Mo1 O2 2.0173(16) . ?
Mo1 O3 2.0370(15) . ?
Mo1 N1 2.1990(18) . ?
Mo1 N2 2.246(2) . ?
Mo1 N3 2.226(2) . ?
C39a H39A 0.9800 . ?
C39a H39B 0.9800 . ?
C39a H39C 0.9800 . ?
C38b H38A 0.9800 . ?
C38b H38B 0.9800 . ?
C38b H38C 0.9800 . ?
O1 C3 1.333(3) . ?
O2 C25 1.334(3) . ?
O3 C48 1.329(3) . ?
N1 C46 1.494(3) . ?
N1 C23 1.504(3) . ?
N1 C1 1.500(3) . ?
N2 H2A 0.81(5) . ?
N2 H2B 0.75(6) . ?
N2 H2C 0.92(10) . ?
N3 H3 1.0000 . ?
N3 C69 1.458(4) . ?
N3 C68 1.431(4) . ?
C25 C24 1.408(3) . ?
C25 C26 1.410(3) . ?
C50 C49 1.492(3) . ?
C50 C51 1.398(3) . ?
C50 C55 1.410(3) . ?
C46 H46A 0.9900 . ?
C46 H46B 0.9900 . ?
C46 C47 1.522(3) . ?
C47 C48 1.412(3) . ?
C47 C67 1.396(3) . ?
C48 C49 1.416(3) . ?
C67 H67 0.9500 . ?
C67 C66 1.384(3) . ?
C3 C4 1.418(3) . ?
C3 C2 1.419(3) . ?
C49 C65 1.384(3) . ?
C5 C4 1.501(3) . ?
C5 C6 1.418(3) . ?
C5 C10 1.408(3) . ?
C4 C20 1.397(3) . ?
C24 C23 1.503(3) . ?
C24 C45 1.394(3) . ?
C2 C22 1.392(3) . ?
C2 C1 1.508(3) . ?
C26 C27 1.497(3) . ?
C26 C43 1.393(3) . ?
C21 H21 0.9500 . ?
C21 C20 1.386(3) . ?
C21 C22 1.388(3) . ?
C27 C28 1.405(4) . ?
C27 C32 1.401(4) . ?
C6 C7 1.388(3) . ?
C6 C17 1.521(3) . ?
C20 H20 0.9500 . ?
C22 H22 0.9500 . ?
C51 C62 1.518(4) . ?
C51 C52 1.401(4) . ?
C28 C29 1.400(4) . ?
C28 C40 1.520(4) . ?
C10 C11 1.526(3) . ?
C10 C9 1.400(3) . ?
C7 H7 0.9500 . ?
C7 C8 1.391(3) . ?
C23 H23A 0.9900 . ?
C23 H23B 0.9900 . ?
C45 H45 0.9500 . ?
C45 C44 1.384(4) . ?
C11 H11 1.0000 . ?
C11 C12 1.542(3) . ?
C11 C13 1.536(3) . ?
C1 H1A 0.9900 . ?
C1 H1B 0.9900 . ?
C55 C54 1.382(4) . ?
C55 C56 1.524(4) . ?
C66 H66 0.9500 . ?
C66 C65 1.391(3) . ?
C17 H17 1.0000 . ?
C17 C18 1.530(3) . ?
C17 C19 1.534(3) . ?
C8 C9 1.382(3) . ?
C8 C14 1.520(3) . ?
C65 H65 0.9500 . ?
C54 H54 0.9500 . ?
C54 C53 1.385(4) . ?
C43 H43 0.9500 . ?
C43 C44 1.385(4) . ?
C44 H44 0.9500 . ?
C62 H62 1.0000 . ?
C62 C63 1.521(4) . ?
C62 C64 1.526(4) . ?
C12 H12A 0.9800 . ?
C12 H12B 0.9800 . ?
C12 H12C 0.9800 . ?
C29 H29 0.9500 . ?
C29 C30 1.395(4) . ?
C56 H56 1.0000 . ?
C56 C57 1.531(3) . ?
C56 C58 1.524(4) . ?
C9 H9 0.9500 . ?
C52 H52 0.9500 . ?
C52 C53 1.389(4) . ?
C53 C59 1.524(4) . ?
C32 C31 1.396(4) . ?
C32 C33 1.530(4) . ?
C18 H18A 0.9800 . ?
C18 H18B 0.9800 . ?
C18 H18C 0.9800 . ?
C15 H15A 0.9800 . ?
C15 H15B 0.9800 . ?
C15 H15C 0.9800 . ?
C15 C14 1.526(4) . ?
C30 C31 1.373(5) . ?
C30 C36 1.525(4) . ?
C31 H31 0.9500 . ?
C14 H14 1.0000 . ?
C14 C16 1.531(4) . ?
C40 H40 1.0000 . ?
C40 C41 1.523(4) . ?
C40 C42 1.535(4) . ?
C57 H57A 0.9800 . ?
C57 H57B 0.9800 . ?
C57 H57C 0.9800 . ?
C13 H13A 0.9800 . ?
C13 H13B 0.9800 . ?
C13 H13C 0.9800 . ?
C63 H63A 0.9800 . ?
C63 H63B 0.9800 . ?
C63 H63C 0.9800 . ?
C69 H69A 0.9800 . ?
C69 H69B 0.9800 . ?
C69 H69C 0.9800 . ?
C33 H33 1.0000 . ?
C33 C34 1.514(4) . ?
C33 C35 1.523(4) . ?
C58 H58A 0.9800 . ?
C58 H58B 0.9800 . ?
C58 H58C 0.9800 . ?
C19 H19A 0.9800 . ?
C19 H19B 0.9800 . ?
C19 H19C 0.9800 . ?
C16 H16A 0.9800 . ?
C16 H16B 0.9800 . ?
C16 H16C 0.9800 . ?
C37 H37A 0.9800 . ?
C37 H37B 0.9800 . ?
C37 H37C 0.9800 . ?
C37 C36 1.470(4) . ?
C36 H36 1.0000 . ?
C36 H36A 1.0000 . ?
C36 C39 1.442(6) . ?
C36 C38 1.432(10) . ?
C41 H41A 0.9800 . ?
C41 H41B 0.9800 . ?
C41 H41C 0.9800 . ?
C42 H42A 0.9800 . ?
C42 H42B 0.9800 . ?
C42 H42C 0.9800 . ?
C64 H64A 0.9800 . ?
C64 H64B 0.9800 . ?
C64 H64C 0.9800 . ?
C68 H68A 0.9800 . ?
C68 H68B 0.9800 . ?
C68 H68C 0.9800 . ?
C34 H34A 0.9800 . ?
C34 H34B 0.9800 . ?
C34 H34C 0.9800 . ?
C35 H35A 0.9800 . ?
C35 H35B 0.9800 . ?
C35 H35C 0.9800 . ?
C59 H59 1.0000 . ?
C59 C60 1.505(5) . ?
C59 C61 1.434(5) . ?
C60 H60A 0.9800 . ?
C60 H60B 0.9800 . ?
C60 H60C 0.9800 . ?
C61 H61A 0.9800 . ?
C61 H61B 0.9800 . ?
C61 H61C 0.9800 . ?
